data_4329016
loop_
_publ_author_name
'Peter De Vreese'
'Neil R. Brooks'
'Kristof Van Hecke'
'Luc Van Meervelt'
'Edward Matthijs'
'Koen Binnemans'
'Rik Van Deun'

_publ_contact_author_address
;Katholieke Universiteit Leuven 
Department of chemistry 
Laboratory of coordination chemistry 
Celestijnenlaan 200f, bus 2404 
B-3001 Leuven (Belgium) 
;
_publ_contact_author_email koen.binnemans@chem.kuleuven.be
_publ_contact_author_fax '+32 16 32 79 92'
_publ_contact_author_name 'Koen Binnemans'
_publ_contact_author_phone '+32 16 32 74 46'
_publ_section_title
;
 Speciation of Copper(II) Complexes in an Ionic Liquid Based on Choline
 Chloride and in Choline Chloride/Water Mixtures
;
_journal_name_full 'Inorganic Chemistry'
_journal_page_first 4972
_journal_page_last 4981
_journal_paper_doi 10.1021/ic202341m
_journal_volume 51
_journal_year 2012
_chemical_formula_moiety '3 (C5 H14 N O), Cu Cl4, Cl'
_chemical_formula_sum 'C15 H42 Cl5 Cu N3 O3'
_chemical_formula_weight 553.31
_chemical_melting_point 349
_chemical_name_common
; 
 tris(choline) copper tetracholride chloride
;
_chemical_name_systematic
; 
 tris(choline) copper tetracholride chloride
;
_space_group_IT_number 62
_symmetry_cell_setting orthorhombic
_symmetry_space_group_name_Hall '-P 2ac 2n'
_symmetry_space_group_name_H-M 'P n m a'
_atom_sites_solution_hydrogens mixed
_atom_sites_solution_primary direct
_atom_sites_solution_secondary difmap
_audit_creation_method SHELXL-97
_cell_angle_alpha 90.00
_cell_angle_beta 90.00
_cell_angle_gamma 90.00
_cell_formula_units_Z 4
_cell_length_a 11.5544(8)
_cell_length_b 18.0697(8)
_cell_length_c 12.2968(6)
_cell_measurement_reflns_used 5200
_cell_measurement_temperature 100(2)
_cell_measurement_theta_max 68.316
_cell_measurement_theta_min 4.895
_cell_volume 2567.4(2)
_computing_cell_refinement 'Bruker SAINT'
_computing_data_collection 'Bruker SAINT'
_computing_data_reduction 'Bruker SMART'
_computing_publication_material
; 
A.L.Spek (2010) PLATON, A Multipurpose Crystallographic Tool,
Utrecht University 
;
_computing_structure_refinement 'SHELXL-97 (Sheldrick, 2008)'
_computing_structure_solution 'SHELXS-97 (Sheldrick, 2008)'
_diffrn_ambient_temperature 100(2)
_diffrn_measured_fraction_theta_full 0.999
_diffrn_measured_fraction_theta_max 0.999
_diffrn_measurement_device_type 'SMART 6000'
_diffrn_measurement_method '\w and \f scans'
_diffrn_radiation_monochromator 'crossed G\"obel mirrors'
_diffrn_radiation_source 'fine-focus sealed tube'
_diffrn_radiation_type CuK\a
_diffrn_radiation_wavelength 1.54178
_diffrn_reflns_av_R_equivalents 0.0774
_diffrn_reflns_av_sigmaI/netI 0.0432
_diffrn_reflns_limit_h_max 13
_diffrn_reflns_limit_h_min -12
_diffrn_reflns_limit_k_max 21
_diffrn_reflns_limit_k_min -21
_diffrn_reflns_limit_l_max 14
_diffrn_reflns_limit_l_min -14
_diffrn_reflns_number 20425
_diffrn_reflns_theta_full 66.60
_diffrn_reflns_theta_max 66.60
_diffrn_reflns_theta_min 4.89
_exptl_absorpt_coefficient_mu 6.151
_exptl_absorpt_correction_T_max 0.298
_exptl_absorpt_correction_T_min 0.120
_exptl_absorpt_correction_type multi-scan
_exptl_absorpt_process_details SADABS
_exptl_crystal_colour yellow
_exptl_crystal_density_diffrn 1.431
_exptl_crystal_description block
_exptl_crystal_F_000 1164
_exptl_crystal_size_max 0.60
_exptl_crystal_size_mid 0.26
_exptl_crystal_size_min 0.26
_platon_squeeze_details
;
;
_refine_diff_density_max 0.876
_refine_diff_density_min -0.818
_refine_diff_density_rms 0.082
_refine_ls_extinction_method none
_refine_ls_goodness_of_fit_ref 1.094
_refine_ls_hydrogen_treatment mixed
_refine_ls_matrix_type full
_refine_ls_number_parameters 106
_refine_ls_number_reflns 2339
_refine_ls_number_restraints 7
_refine_ls_restrained_S_all 1.102
_refine_ls_R_factor_all 0.0634
_refine_ls_R_factor_gt 0.0569
_refine_ls_shift/su_max 0.000
_refine_ls_shift/su_mean 0.000
_refine_ls_structure_factor_coef Fsqd
_refine_ls_weighting_details 'calc w=1/[\s^2^(Fo^2^)+(0.0381P)^2^+7.3420P] where P=(Fo^2^+2Fc^2^)/3'
_refine_ls_weighting_scheme calc
_refine_ls_wR_factor_gt 0.1315
_refine_ls_wR_factor_ref 0.1351
_reflns_number_gt 2080
_reflns_number_total 2339
_reflns_threshold_expression >2sigma(I)
_cod_data_source_file ic202341m_si_002.cif
_cod_data_source_block pnma_sqz
_cod_database_code 4329016

loop_
_symmetry_equiv_pos_as_xyz
'x, y, z'
'-x+1/2, -y, z+1/2'
'x+1/2, -y+1/2, -z+1/2'
'-x, y+1/2, -z'
'-x, -y, -z'
'x-1/2, y, -z-1/2'
'-x-1/2, y-1/2, z-1/2'
'x, -y-1/2, z'

loop_
_atom_site_label
_atom_site_type_symbol
_atom_site_fract_x
_atom_site_fract_y
_atom_site_fract_z
_atom_site_U_iso_or_equiv
_atom_site_adp_type
_atom_site_occupancy
_atom_site_symmetry_multiplicity
_atom_site_calc_flag
_atom_site_refinement_flags
_atom_site_disorder_assembly
_atom_site_disorder_group
C2 C 0.1585(4) 0.0059(2) 0.1748(4) 0.0452(11) Uani 1 1 d . . .
H2A H 0.0962 0.0261 0.1295 0.068 Uiso 1 1 calc R . .
H2B H 0.1250 -0.0233 0.2340 0.068 Uiso 1 1 calc R . .
H2C H 0.2086 -0.0257 0.1303 0.068 Uiso 1 1 calc R . .
C3 C 0.2713(4) 0.1159(2) 0.1299(3) 0.0417(10) Uani 1 1 d . . .
H3A H 0.2053 0.1339 0.0873 0.062 Uiso 1 1 calc R . .
H3B H 0.3226 0.0869 0.0830 0.062 Uiso 1 1 calc R . .
H3C H 0.3140 0.1582 0.1598 0.062 Uiso 1 1 calc R . .
C4 C 0.1549(5) 0.1127(3) 0.2937(4) 0.0588(13) Uani 1 1 d . . .
H4A H 0.0952 0.1379 0.2507 0.088 Uiso 1 1 calc R . .
H4B H 0.2026 0.1496 0.3311 0.088 Uiso 1 1 calc R . .
H4C H 0.1179 0.0804 0.3474 0.088 Uiso 1 1 calc R . .
C5 C 0.3361(4) 0.0395(2) 0.2784(3) 0.0403(10) Uani 1 1 d . . .
H5A H 0.3876 0.0173 0.2229 0.048 Uiso 1 1 calc R . .
H5B H 0.3776 0.0823 0.3103 0.048 Uiso 1 1 calc R . .
C6 C 0.3171(4) -0.0157(2) 0.3652(4) 0.0452(11) Uani 1 1 d . . .
H6A H 0.3866 -0.0180 0.4122 0.054 Uiso 1 1 calc R . .
H6B H 0.2509 0.0000 0.4108 0.054 Uiso 1 1 calc R . .
Cl1 Cl 0.45936(11) 0.13197(5) 0.51738(8) 0.0447(3) Uani 1 1 d . A .
Cl2 Cl 0.67295(13) 0.2500 0.56838(10) 0.0369(3) Uani 1 2 d S A .
Cl3 Cl 0.4375(2) 0.2500 0.30456(17) 0.0354(6) Uani 0.876(6) 2 d SP A 1
Cl3' Cl 0.3854(18) 0.2500 0.3392(12) 0.0354(6) Uani 0.124(6) 2 d SP A 2
Cl4 Cl 0.5000 1.0000 0.0000 0.1189(14) Uani 1 2 d SU . .
Cu1 Cu 0.50127(8) 0.2500 0.47870(6) 0.0355(3) Uani 1 2 d S . .
N1 N 0.2282(3) 0.06817(18) 0.2214(2) 0.0321(7) Uani 1 1 d . . .
O7 O 0.2947(3) -0.08628(17) 0.3225(3) 0.0527(9) Uani 1 1 d D . .
H7 H 0.314(5) -0.123(2) 0.360(4) 0.079 Uiso 1 1 d D . .

loop_
_atom_site_aniso_label
_atom_site_aniso_U_11
_atom_site_aniso_U_22
_atom_site_aniso_U_33
_atom_site_aniso_U_23
_atom_site_aniso_U_13
_atom_site_aniso_U_12
C2 0.047(3) 0.043(2) 0.046(2) 0.013(2) -0.024(2) -0.017(2)
C3 0.049(3) 0.048(2) 0.0283(19) 0.0120(18) -0.0084(18) -0.017(2)
C4 0.055(3) 0.066(3) 0.056(3) 0.002(3) 0.014(2) 0.005(3)
C5 0.036(2) 0.044(2) 0.041(2) 0.0086(19) -0.0127(18) -0.0088(18)
C6 0.050(3) 0.043(2) 0.043(2) 0.0135(19) -0.017(2) -0.007(2)
Cl1 0.0767(8) 0.0192(5) 0.0382(5) 0.0068(4) -0.0022(5) -0.0103(4)
Cl2 0.0595(9) 0.0215(6) 0.0296(6) 0.000 0.0002(6) 0.000
Cl3 0.0619(15) 0.0190(6) 0.0253(9) 0.000 -0.0051(10) 0.000
Cl3' 0.0619(15) 0.0190(6) 0.0253(9) 0.000 -0.0051(10) 0.000
Cl4 0.0463(11) 0.274(4) 0.0368(10) -0.0349(16) -0.0048(8) 0.0058(17)
Cu1 0.0704(6) 0.0109(4) 0.0253(4) 0.000 -0.0032(4) 0.000
N1 0.0347(18) 0.0355(17) 0.0261(16) 0.0102(13) -0.0113(13) -0.0074(14)
O7 0.070(2) 0.0390(17) 0.0491(19) 0.0190(14) -0.0136(16) -0.0056(16)

loop_
_atom_type_symbol
_atom_type_description
_atom_type_scat_dispersion_real
_atom_type_scat_dispersion_imag
_atom_type_scat_source
C C 0.0181 0.0091 'International Tables Vol C Tables 4.2.6.8 and 6.1.1.4'
H H 0.0000 0.0000 'International Tables Vol C Tables 4.2.6.8 and 6.1.1.4'
Cl Cl 0.3639 0.7018 'International Tables Vol C Tables 4.2.6.8 and 6.1.1.4'
Cu Cu -1.9646 0.5888 'International Tables Vol C Tables 4.2.6.8 and 6.1.1.4'
N N 0.0311 0.0180 'International Tables Vol C Tables 4.2.6.8 and 6.1.1.4'
O O 0.0492 0.0322 'International Tables Vol C Tables 4.2.6.8 and 6.1.1.4'

loop_
_geom_angle_atom_site_label_1
_geom_angle_atom_site_label_2
_geom_angle_atom_site_label_3
_geom_angle
_geom_angle_site_symmetry_1
_geom_angle_site_symmetry_3
N1 C2 H2A 109.5 . .
N1 C2 H2B 109.5 . .
H2A C2 H2B 109.5 . .
N1 C2 H2C 109.5 . .
H2A C2 H2C 109.5 . .
H2B C2 H2C 109.5 . .
N1 C3 H3A 109.5 . .
N1 C3 H3B 109.5 . .
H3A C3 H3B 109.5 . .
N1 C3 H3C 109.5 . .
H3A C3 H3C 109.5 . .
H3B C3 H3C 109.5 . .
N1 C4 H4A 109.5 . .
N1 C4 H4B 109.5 . .
H4A C4 H4B 109.5 . .
N1 C4 H4C 109.5 . .
H4A C4 H4C 109.5 . .
H4B C4 H4C 109.5 . .
C6 C5 N1 116.2(4) . .
C6 C5 H5A 108.2 . .
N1 C5 H5A 108.2 . .
C6 C5 H5B 108.2 . .
N1 C5 H5B 108.2 . .
H5A C5 H5B 107.4 . .
O7 C6 C5 111.8(4) . .
O7 C6 H6A 109.3 . .
C5 C6 H6A 109.3 . .
O7 C6 H6B 109.3 . .
C5 C6 H6B 109.3 . .
H6A C6 H6B 107.9 . .
Cl3' Cu1 Cl1 91.97(18) . .
Cl3' Cu1 Cl1 91.97(18) . 8_565
Cl1 Cu1 Cl1 144.69(7) . 8_565
Cl3' Cu1 Cl3 19.0(5) . .
Cl1 Cu1 Cl3 97.50(4) . .
Cl1 Cu1 Cl3 97.50(4) 8_565 .
Cl3' Cu1 Cl2 157.0(6) . .
Cl1 Cu1 Cl2 94.93(4) . .
Cl1 Cu1 Cl2 94.92(4) 8_565 .
Cl3 Cu1 Cl2 138.06(9) . .
C4 N1 C2 109.5(4) . .
C4 N1 C3 109.2(4) . .
C2 N1 C3 108.9(3) . .
C4 N1 C5 112.3(3) . .
C2 N1 C5 111.2(3) . .
C3 N1 C5 105.6(3) . .
C6 O7 H7 118(4) . .

loop_
_geom_bond_atom_site_label_1
_geom_bond_atom_site_label_2
_geom_bond_distance
_geom_bond_site_symmetry_2
C2 N1 1.497(5) .
C2 H2A 0.9800 .
C2 H2B 0.9800 .
C2 H2C 0.9800 .
C3 N1 1.503(5) .
C3 H3A 0.9800 .
C3 H3B 0.9800 .
C3 H3C 0.9800 .
C4 N1 1.468(6) .
C4 H4A 0.9800 .
C4 H4B 0.9800 .
C4 H4C 0.9800 .
C5 C6 1.478(6) .
C5 N1 1.522(5) .
C5 H5A 0.9900 .
C5 H5B 0.9900 .
C6 O7 1.403(5) .
C6 H6A 0.9900 .
C6 H6B 0.9900 .
Cl1 Cu1 2.2381(9) .
Cl2 Cu1 2.2695(18) .
Cl3 Cu1 2.2646(18) .
Cl3' Cu1 2.176(13) .
Cu1 Cl1 2.2382(9) 8_565
O7 H7 0.84(4) .

loop_
_platon_squeeze_void_nr
_platon_squeeze_void_average_x
_platon_squeeze_void_average_y
_platon_squeeze_void_average_z
_platon_squeeze_void_volume
_platon_squeeze_void_count_electrons
_platon_squeeze_void_content
1 0.033 0.750 0.250 345 124 ' '
2 0.024 0.250 0.750 345 123 ' '
